data_2222908
loop_
_publ_author_name
'Gowda, B. Thimme'
'Foro, Sabine'
'Nirmala, P. G.'
'Fuess, Hartmut'

_publ_section_title
;
 <i>N</i>-(3,4-Dichlorophenyl)-2,4-dimethylbenzenesulfonamide
;
_journal_coeditor_code TK2510
_journal_issue 8
_journal_name_full 'Acta Crystallographica Section E'
_journal_page_first o1976
_journal_paper_doi 10.1107/S1600536809028840
_journal_volume 65
_journal_year 2009
_chemical_formula_iupac 'C14 H13 Cl2 N O2 S'
_chemical_formula_moiety 'C14 H13 Cl2 N O2 S'
_chemical_formula_sum 'C14 H13 Cl2 N O2 S'
_chemical_formula_weight 330.21
_chemical_name_systematic
;
<i>N</i>-(3,4-Dichlorophenyl)-2,4-dimethylbenzenesulfonamide
;
_space_group_IT_number 14
_symmetry_cell_setting monoclinic
_symmetry_space_group_name_Hall '-P 2ybc'
_symmetry_space_group_name_H-M 'P 1 21/c 1'
_atom_sites_solution_hydrogens geom
_atom_sites_solution_primary direct
_atom_sites_solution_secondary difmap
_audit_creation_method SHELXL-97
_cell_angle_alpha 90
_cell_angle_beta 99.644(8)
_cell_angle_gamma 90
_cell_formula_units_Z 4
_cell_length_a 8.8046(7)
_cell_length_b 9.2688(8)
_cell_length_c 18.9470(10)
_cell_measurement_reflns_used 4751
_cell_measurement_temperature 299(2)
_cell_measurement_theta_max 27.6
_cell_measurement_theta_min 3.0
_cell_volume 1524.4(2)
_computing_cell_refinement
;
CrysAlis RED (Oxford Diffraction, 2009)
;
_computing_data_collection
;
CrysAlis CCD (Oxford Diffraction, 2009)
;
_computing_data_reduction
;
CrysAlis RED (Oxford Diffraction, 2009)
;
_computing_molecular_graphics 'PLATON (Spek, 2009)'
_computing_publication_material 'SHELXL97 (Sheldrick, 2008)'
_computing_structure_refinement 'SHELXL97 (Sheldrick, 2008)'
_computing_structure_solution 'SHELXS97 (Sheldrick, 2008)'
_diffrn_ambient_temperature 303(2)
_diffrn_measured_fraction_theta_full 0.987
_diffrn_measured_fraction_theta_max 0.987
_diffrn_measurement_device_type
;
Oxford Diffraction Xcalibur diffractometer
with a Sapphire CCD detector
;
_diffrn_measurement_method
;
Rotation method data acquisition using \w and \f
;
_diffrn_radiation_monochromator graphite
_diffrn_radiation_source 'fine-focus sealed tube'
_diffrn_radiation_type MoK\a
_diffrn_radiation_wavelength 0.71073
_diffrn_reflns_av_R_equivalents 0.013
_diffrn_reflns_av_sigmaI/netI 0.012
_diffrn_reflns_limit_h_max 10
_diffrn_reflns_limit_h_min -9
_diffrn_reflns_limit_k_max 11
_diffrn_reflns_limit_k_min -11
_diffrn_reflns_limit_l_max 23
_diffrn_reflns_limit_l_min -23
_diffrn_reflns_number 10274
_diffrn_reflns_theta_full 26.4
_diffrn_reflns_theta_max 26.4
_diffrn_reflns_theta_min 2.9
_diffrn_standards_decay_% 0
_exptl_absorpt_coefficient_mu 0.562
_exptl_absorpt_correction_T_max 0.815
_exptl_absorpt_correction_T_min 0.790
_exptl_absorpt_correction_type multi-scan
_exptl_absorpt_process_details '(CrysAlis RED; Oxford Diffraction, 2009)'
_exptl_crystal_colour colourless
_exptl_crystal_density_diffrn 1.439
_exptl_crystal_density_method 'not measured'
_exptl_crystal_description prism
_exptl_crystal_F_000 680
_exptl_crystal_size_max 0.44
_exptl_crystal_size_mid 0.40
_exptl_crystal_size_min 0.38
_refine_diff_density_max 0.27
_refine_diff_density_min -0.39
_refine_ls_extinction_method none
_refine_ls_goodness_of_fit_ref 1.05
_refine_ls_hydrogen_treatment mixed
_refine_ls_matrix_type full
_refine_ls_number_parameters 186
_refine_ls_number_reflns 3064
_refine_ls_number_restraints 1
_refine_ls_restrained_S_all 1.05
_refine_ls_R_factor_all 0.045
_refine_ls_R_factor_gt 0.037
_refine_ls_shift/su_max 0.007
_refine_ls_shift/su_mean 0.000
_refine_ls_structure_factor_coef Fsqd
_refine_ls_weighting_details 'calc w=1/[\s^2^(Fo^2^)+(0.0506P)^2^+0.7353P] where P=(Fo^2^+2Fc^2^)/3'
_refine_ls_weighting_scheme calc
_refine_ls_wR_factor_gt 0.096
_refine_ls_wR_factor_ref 0.100
_reflns_number_gt 2618
_reflns_number_total 3064
_reflns_threshold_expression I>2\s(I)
_cod_data_source_file tk2510.cif
_cod_data_source_block I
_cod_original_sg_symbol_H-M 'P 21/c'
_cod_database_code 2222908
_cod_database_fobs_code 2222908

loop_
_symmetry_equiv_pos_as_xyz
'x, y, z'
'-x, y+1/2, -z+1/2'
'-x, -y, -z'
'x, -y-1/2, z-1/2'

loop_
_atom_site_type_symbol
_atom_site_label
_atom_site_fract_x
_atom_site_fract_y
_atom_site_fract_z
_atom_site_U_iso_or_equiv
_atom_site_adp_type
_atom_site_calc_flag
_atom_site_refinement_flags
_atom_site_occupancy
_atom_site_disorder_assembly
_atom_site_disorder_group
C C1 0.7751(2) 0.1105(2) 0.26937(9) 0.0342(4) Uani d . 1 . .
C C2 0.7595(2) 0.0272(2) 0.32852(10) 0.0405(4) Uani d . 1 . .
H H2 0.8407 -0.0308 0.3497 0.049 Uiso calc R 1 . .
C C3 0.6243(2) 0.0301(2) 0.35611(10) 0.0425(5) Uani d . 1 . .
C C4 0.5020(2) 0.1148(2) 0.32506(10) 0.0425(5) Uani d . 1 . .
C C5 0.5178(2) 0.1972(3) 0.26616(10) 0.0472(5) Uani d . 1 . .
H H5 0.4360 0.2544 0.2449 0.057 Uiso calc R 1 . .
C C6 0.6528(2) 0.1963(2) 0.23813(10) 0.0441(5) Uani d . 1 . .
H H6 0.6618 0.2529 0.1985 0.053 Uiso calc R 1 . .
C C7 0.8600(2) 0.1276(2) 0.09846(9) 0.0334(4) Uani d . 1 . .
C C8 0.8733(2) -0.0147(2) 0.07500(10) 0.0363(4) Uani d . 1 . .
C C9 0.7833(2) -0.0518(2) 0.01025(10) 0.0410(4) Uani d . 1 . .
H H9 0.7907 -0.1453 -0.0067 0.049 Uiso calc R 1 . .
C C10 0.6828(2) 0.0432(2) -0.03070(10) 0.0403(4) Uani d . 1 . .
C C11 0.6726(2) 0.1824(2) -0.00542(10) 0.0434(5) Uani d . 1 . .
H H11 0.6057 0.2479 -0.0317 0.052 Uiso calc R 1 . .
C C12 0.7608(2) 0.2250(2) 0.05836(10) 0.0406(4) Uani d . 1 . .
H H12 0.7537 0.3191 0.0746 0.049 Uiso calc R 1 . .
C C13 0.9776(3) -0.1262(2) 0.11551(13) 0.0515(5) Uani d . 1 . .
H H13A 0.9396 -0.1519 0.1584 0.062 Uiso calc R 1 . .
H H13B 1.0797 -0.0874 0.1277 0.062 Uiso calc R 1 . .
H H13C 0.9800 -0.2103 0.0862 0.062 Uiso calc R 1 . .
C C14 0.5881(3) -0.0036(3) -0.10031(11) 0.0529(5) Uani d . 1 . .
H H14A 0.5855 -0.1071 -0.1026 0.064 Uiso calc R 1 . .
H H14B 0.6331 0.0336 -0.1394 0.064 Uiso calc R 1 . .
H H14C 0.4851 0.0328 -0.1035 0.064 Uiso calc R 1 . .
N N1 0.91696(19) 0.1015(2) 0.24438(8) 0.0407(4) Uani d D 1 . .
H H1N 0.976(2) 0.035(2) 0.2605(12) 0.049 Uiso d D 1 . .
O O1 0.92732(17) 0.33947(15) 0.18616(7) 0.0471(4) Uani d . 1 . .
O O2 1.12802(16) 0.15602(19) 0.18124(8) 0.0530(4) Uani d . 1 . .
Cl Cl1 0.61158(9) -0.07351(7) 0.43079(4) 0.0753(2) Uani d . 1 . .
Cl Cl2 0.33330(7) 0.12189(9) 0.36022(3) 0.0680(2) Uani d . 1 . .
S S1 0.96962(5) 0.19135(5) 0.17881(2) 0.03717(14) Uani d . 1 . .

loop_
_atom_site_aniso_label
_atom_site_aniso_U_11
_atom_site_aniso_U_22
_atom_site_aniso_U_33
_atom_site_aniso_U_12
_atom_site_aniso_U_13
_atom_site_aniso_U_23
C1 0.0378(10) 0.0348(9) 0.0301(8) -0.0019(7) 0.0057(7) -0.0059(7)
C2 0.0482(11) 0.0329(10) 0.0418(10) 0.0070(8) 0.0121(8) 0.0008(8)
C3 0.0561(12) 0.0323(10) 0.0428(10) -0.0013(9) 0.0190(9) -0.0015(8)
C4 0.0378(10) 0.0490(12) 0.0424(10) -0.0053(9) 0.0116(8) -0.0117(9)
C5 0.0372(11) 0.0635(14) 0.0389(10) 0.0079(9) 0.0010(8) -0.0018(9)
C6 0.0414(11) 0.0577(13) 0.0325(9) 0.0056(9) 0.0045(8) 0.0039(9)
C7 0.0347(9) 0.0356(10) 0.0313(8) -0.0044(7) 0.0093(7) 0.0007(7)
C8 0.0373(9) 0.0337(9) 0.0398(9) -0.0012(8) 0.0121(7) 0.0019(7)
C9 0.0476(11) 0.0346(10) 0.0421(10) -0.0028(8) 0.0112(8) -0.0050(8)
C10 0.0438(11) 0.0453(11) 0.0330(9) -0.0057(9) 0.0100(8) -0.0020(8)
C11 0.0520(12) 0.0418(11) 0.0353(9) 0.0052(9) 0.0037(8) 0.0059(8)
C12 0.0517(11) 0.0336(10) 0.0370(9) 0.0028(8) 0.0087(8) 0.0008(8)
C13 0.0532(13) 0.0401(11) 0.0588(13) 0.0051(10) 0.0027(10) 0.0035(10)
C14 0.0577(13) 0.0602(14) 0.0391(11) -0.0061(11) 0.0032(9) -0.0050(10)
N1 0.0381(9) 0.0497(10) 0.0350(8) 0.0079(7) 0.0080(7) 0.0061(7)
O1 0.0542(9) 0.0374(8) 0.0481(8) -0.0112(6) 0.0038(6) -0.0065(6)
O2 0.0326(7) 0.0724(11) 0.0544(9) -0.0062(7) 0.0087(6) -0.0024(7)
Cl1 0.0973(5) 0.0599(4) 0.0818(5) 0.0169(3) 0.0531(4) 0.0292(3)
Cl2 0.0443(3) 0.0965(5) 0.0679(4) -0.0024(3) 0.0234(3) -0.0037(3)
S1 0.0339(2) 0.0413(3) 0.0365(2) -0.00631(19) 0.00630(18) -0.00184(19)

loop_
_atom_type_symbol
_atom_type_description
_atom_type_scat_dispersion_real
_atom_type_scat_dispersion_imag
_atom_type_scat_source
C C 0.0033 0.0016 'International Tables Vol C Tables 4.2.6.8 and 6.1.1.4'
H H 0.0000 0.0000 'International Tables Vol C Tables 4.2.6.8 and 6.1.1.4'
N N 0.0061 0.0033 'International Tables Vol C Tables 4.2.6.8 and 6.1.1.4'
O O 0.0106 0.0060 'International Tables Vol C Tables 4.2.6.8 and 6.1.1.4'
Cl Cl 0.1484 0.1585 'International Tables Vol C Tables 4.2.6.8 and 6.1.1.4'
S S 0.1246 0.1234 'International Tables Vol C Tables 4.2.6.8 and 6.1.1.4'

loop_
_geom_angle_atom_site_label_1
_geom_angle_atom_site_label_2
_geom_angle_atom_site_label_3
_geom_angle_site_symmetry_1
_geom_angle_site_symmetry_3
_geom_angle
_geom_angle_publ_flag
C2 C1 C6 . . 119.25(18) ?
C2 C1 N1 . . 116.83(17) ?
C6 C1 N1 . . 123.92(17) ?
C3 C2 C1 . . 120.29(18) ?
C3 C2 H2 . . 119.9 ?
C1 C2 H2 . . 119.9 ?
C2 C3 C4 . . 120.68(18) ?
C2 C3 Cl1 . . 118.55(16) ?
C4 C3 Cl1 . . 120.77(15) ?
C5 C4 C3 . . 118.87(18) ?
C5 C4 Cl2 . . 120.05(16) ?
C3 C4 Cl2 . . 121.06(16) ?
C4 C5 C6 . . 121.20(19) ?
C4 C5 H5 . . 119.4 ?
C6 C5 H5 . . 119.4 ?
C5 C6 C1 . . 119.71(18) ?
C5 C6 H6 . . 120.1 ?
C1 C6 H6 . . 120.1 ?
C12 C7 C8 . . 121.01(17) ?
C12 C7 S1 . . 117.22(14) ?
C8 C7 S1 . . 121.76(14) ?
C9 C8 C7 . . 116.59(17) ?
C9 C8 C13 . . 119.36(18) ?
C7 C8 C13 . . 124.05(18) ?
C8 C9 C10 . . 123.55(18) ?
C8 C9 H9 . . 118.2 ?
C10 C9 H9 . . 118.2 ?
C11 C10 C9 . . 118.01(18) ?
C11 C10 C14 . . 120.96(19) ?
C9 C10 C14 . . 121.03(19) ?
C12 C11 C10 . . 120.66(18) ?
C12 C11 H11 . . 119.7 ?
C10 C11 H11 . . 119.7 ?
C11 C12 C7 . . 120.17(18) ?
C11 C12 H12 . . 119.9 ?
C7 C12 H12 . . 119.9 ?
C8 C13 H13A . . 109.5 ?
C8 C13 H13B . . 109.5 ?
H13A C13 H13B . . 109.5 ?
C8 C13 H13C . . 109.5 ?
H13A C13 H13C . . 109.5 ?
H13B C13 H13C . . 109.5 ?
C10 C14 H14A . . 109.5 ?
C10 C14 H14B . . 109.5 ?
H14A C14 H14B . . 109.5 ?
C10 C14 H14C . . 109.5 ?
H14A C14 H14C . . 109.5 ?
H14B C14 H14C . . 109.5 ?
C1 N1 S1 . . 127.44(14) ?
C1 N1 H1N . . 117.1(16) ?
S1 N1 H1N . . 114.8(16) ?
O2 S1 O1 . . 119.00(9) ?
O2 S1 N1 . . 105.08(9) ?
O1 S1 N1 . . 107.69(9) ?
O2 S1 C7 . . 109.99(9) ?
O1 S1 C7 . . 106.92(9) ?
N1 S1 C7 . . 107.66(9) ?

loop_
_geom_bond_atom_site_label_1
_geom_bond_atom_site_label_2
_geom_bond_site_symmetry_2
_geom_bond_distance
_geom_bond_publ_flag
C1 C2 . 1.387(3) ?
C1 C6 . 1.389(3) ?
C1 N1 . 1.410(2) ?
C2 C3 . 1.379(3) ?
C2 H2 . 0.9300 ?
C3 C4 . 1.382(3) ?
C3 Cl1 . 1.729(2) ?
C4 C5 . 1.378(3) ?
C4 Cl2 . 1.7283(19) ?
C5 C6 . 1.381(3) ?
C5 H5 . 0.9300 ?
C6 H6 . 0.9300 ?
C7 C12 . 1.391(3) ?
C7 C8 . 1.403(3) ?
C7 S1 . 1.7623(18) ?
C8 C9 . 1.387(3) ?
C8 C13 . 1.505(3) ?
C9 C10 . 1.389(3) ?
C9 H9 . 0.9300 ?
C10 C11 . 1.385(3) ?
C10 C14 . 1.501(3) ?
C11 C12 . 1.380(3) ?
C11 H11 . 0.9300 ?
C12 H12 . 0.9300 ?
C13 H13A . 0.9600 ?
C13 H13B . 0.9600 ?
C13 H13C . 0.9600 ?
C14 H14A . 0.9600 ?
C14 H14B . 0.9600 ?
C14 H14C . 0.9600 ?
N1 S1 . 1.6264(17) ?
N1 H1N . 0.833(16) ?
O1 S1 . 1.4353(15) ?
O2 S1 . 1.4258(15) ?

loop_
_geom_hbond_atom_site_label_D
_geom_hbond_atom_site_label_H
_geom_hbond_atom_site_label_A
_geom_hbond_site_symmetry_A
_geom_hbond_distance_DH
_geom_hbond_distance_HA
_geom_hbond_distance_DA
_geom_hbond_angle_DHA
N1 H1N O1 2_745 0.833(16) 2.176(17) 2.984(2) 164(2)

loop_
_geom_torsion_atom_site_label_1
_geom_torsion_atom_site_label_2
_geom_torsion_atom_site_label_3
_geom_torsion_atom_site_label_4
_geom_torsion_site_symmetry_1
_geom_torsion_site_symmetry_2
_geom_torsion_site_symmetry_3
_geom_torsion_site_symmetry_4
_geom_torsion
_geom_torsion_publ_flag
C6 C1 C2 C3 . . . . -0.2(3) ?
N1 C1 C2 C3 . . . . -179.96(17) ?
C1 C2 C3 C4 . . . . 0.5(3) ?
C1 C2 C3 Cl1 . . . . -179.00(14) ?
C2 C3 C4 C5 . . . . -0.3(3) ?
Cl1 C3 C4 C5 . . . . 179.16(16) ?
C2 C3 C4 Cl2 . . . . -178.74(15) ?
Cl1 C3 C4 Cl2 . . . . 0.7(2) ?
C3 C4 C5 C6 . . . . -0.1(3) ?
Cl2 C4 C5 C6 . . . . 178.33(16) ?
C4 C5 C6 C1 . . . . 0.4(3) ?
C2 C1 C6 C5 . . . . -0.2(3) ?
N1 C1 C6 C5 . . . . 179.52(18) ?
C12 C7 C8 C9 . . . . 0.3(3) ?
S1 C7 C8 C9 . . . . -178.82(13) ?
C12 C7 C8 C13 . . . . -179.77(19) ?
S1 C7 C8 C13 . . . . 1.1(3) ?
C7 C8 C9 C10 . . . . -0.6(3) ?
C13 C8 C9 C10 . . . . 179.49(19) ?
C8 C9 C10 C11 . . . . 0.2(3) ?
C8 C9 C10 C14 . . . . -179.83(18) ?
C9 C10 C11 C12 . . . . 0.4(3) ?
C14 C10 C11 C12 . . . . -179.54(19) ?
C10 C11 C12 C7 . . . . -0.7(3) ?
C8 C7 C12 C11 . . . . 0.3(3) ?
S1 C7 C12 C11 . . . . 179.45(15) ?
C2 C1 N1 S1 . . . . -177.17(15) ?
C6 C1 N1 S1 . . . . 3.1(3) ?
C1 N1 S1 O2 . . . . 173.04(16) ?
C1 N1 S1 O1 . . . . 45.23(19) ?
C1 N1 S1 C7 . . . . -69.74(18) ?
C12 C7 S1 O2 . . . . -129.57(15) ?
C8 C7 S1 O2 . . . . 49.56(17) ?
C12 C7 S1 O1 . . . . 0.97(17) ?
C8 C7 S1 O1 . . . . -179.90(14) ?
C12 C7 S1 N1 . . . . 116.45(15) ?
C8 C7 S1 N1 . . . . -64.42(16) ?

loop_
_cod_related_entry_id
_cod_related_entry_database
_cod_related_entry_code
1 ChemSpider 12777331
